data_4115846
loop_
_publ_author_name
'K. C. Kumara Swamy'
'Sudha Kumaraswamy'
'Praveen Kommana'

_publ_section_title
;
 Very Strong C-H...O, N-H...O, and O-H...O Hydrogen Bonds Involving a
 Cyclic Phosphate
;
_journal_name_full 'Journal of the American Chemical Society'
_journal_page_first 12642
_journal_page_last 12649
_journal_paper_doi 10.1021/ja010713x
_journal_volume 123
_journal_year 2001
_chemical_formula_sum 'C28 H40 N3 O6 P'
_chemical_formula_weight 545.60
_chemical_name_systematic
; 
 ? 
;
_space_group_IT_number 4
_symmetry_cell_setting monoclinic
_symmetry_space_group_name_Hall 'P 2yb'
_symmetry_space_group_name_H-M 'P 1 21 1'
_atom_sites_solution_hydrogens geom
_atom_sites_solution_primary direct
_atom_sites_solution_secondary difmap
_audit_creation_method SHELXL-97
_cell_angle_alpha 90.00
_cell_angle_beta 109.26(2)
_cell_angle_gamma 90.00
_cell_formula_units_Z 2
_cell_length_a 12.219(3)
_cell_length_b 10.395(2)
_cell_length_c 12.940(5)
_cell_measurement_temperature 293(2)
_cell_volume 1551.6(8)
_computing_structure_refinement 'SHELXL-97 (Sheldrick, 1997)'
_computing_structure_solution 'SHELXS-97 (Sheldrick, 1990)'
_diffrn_ambient_temperature 293(2)
_diffrn_measured_fraction_theta_full 0.999
_diffrn_measured_fraction_theta_max 0.999
_diffrn_radiation_monochromator graphite
_diffrn_radiation_source 'fine-focus sealed tube'
_diffrn_radiation_type MoK\a
_diffrn_radiation_wavelength 0.71073
_diffrn_reflns_av_R_equivalents 0.0589
_diffrn_reflns_av_sigmaI/netI 0.0621
_diffrn_reflns_limit_h_max 15
_diffrn_reflns_limit_h_min 0
_diffrn_reflns_limit_k_max 13
_diffrn_reflns_limit_k_min 0
_diffrn_reflns_limit_l_max 15
_diffrn_reflns_limit_l_min -16
_diffrn_reflns_number 3535
_diffrn_reflns_theta_full 26.48
_diffrn_reflns_theta_max 26.48
_diffrn_reflns_theta_min 1.67
_exptl_absorpt_coefficient_mu 0.130
_exptl_absorpt_correction_T_max 0.9744
_exptl_absorpt_correction_T_min 0.9620
_exptl_absorpt_correction_type none
_exptl_crystal_density_diffrn 1.168
_exptl_crystal_F_000 584
_exptl_crystal_size_max 0.30
_exptl_crystal_size_mid 0.30
_exptl_crystal_size_min 0.20
_refine_diff_density_max 0.364
_refine_diff_density_min -0.217
_refine_diff_density_rms 0.054
_refine_ls_abs_structure_details 'Flack H D (1983), Acta Cryst. A39, 876-881'
_refine_ls_abs_structure_Flack 0.2(2)
_refine_ls_extinction_coef 0.011(3)
_refine_ls_extinction_expression Fc^*^=kFc[1+0.001xFc^2^\l^3^/sin(2\q)]^-1/4^
_refine_ls_extinction_method SHELXL
_refine_ls_goodness_of_fit_ref 1.045
_refine_ls_hydrogen_treatment mixed
_refine_ls_matrix_type full
_refine_ls_number_parameters 364
_refine_ls_number_reflns 3392
_refine_ls_number_restraints 1
_refine_ls_restrained_S_all 1.045
_refine_ls_R_factor_all 0.1043
_refine_ls_R_factor_gt 0.0592
_refine_ls_shift/su_max 0.009
_refine_ls_shift/su_mean 0.000
_refine_ls_structure_factor_coef Fsqd
_refine_ls_weighting_details 'w=1/[\s^2^(Fo^2^)+(0.1000P)^2^+0.0000P] where P=(Fo^2^+2Fc^2^)/3'
_refine_ls_weighting_scheme calc
_refine_ls_wR_factor_gt 0.1464
_refine_ls_wR_factor_ref 0.1898
_reflns_number_gt 1682
_reflns_number_total 3392
_reflns_threshold_expression >2sigma(I)
_cod_data_source_file ja010713x_08.cif
_cod_data_source_block compound5
_cod_depositor_comments
;
The following automatic conversions were performed:

'_refine_ls_weighting_scheme' value 'calc
w=1/[\s^2^(Fo^2^)+(0.1000P)^2^+0.0000P] where P=(Fo^2^+2Fc^2^)/3' was
changed to 'calc'. New tag '_refine_ls_weighting_details' was
created. The value of the new tag was set to
'w=1/[\s^2^(Fo^2^)+(0.1000P)^2^+0.0000P] where P=(Fo^2^+2Fc^2^)/3'.

Automatic conversion script
Id: cif_fix_values 3143 2015-03-26 13:38:13Z robertas 
;
_cod_original_cell_volume 1551.6(7)
_cod_database_code 4115846

loop_
_symmetry_equiv_pos_as_xyz
'x, y, z'
'-x, y+1/2, -z'

loop_
_atom_site_label
_atom_site_type_symbol
_atom_site_fract_x
_atom_site_fract_y
_atom_site_fract_z
_atom_site_U_iso_or_equiv
_atom_site_adp_type
_atom_site_occupancy
_atom_site_calc_flag
_atom_site_refinement_flags
P P 0.22597(14) 0.14287(15) 0.17667(13) 0.0556(5) Uani 1 d .
O1 O 0.1789(3) 0.1540(4) 0.0454(3) 0.0586(11) Uani 1 d .
O2 O 0.1185(4) 0.1836(4) 0.2151(3) 0.0598(12) Uani 1 d .
O3 O 0.2439(5) 0.0057(4) 0.1999(4) 0.0771(15) Uani 1 d .
O4 O 0.3216(3) 0.2363(4) 0.2213(3) 0.0519(10) Uani 1 d .
C1 C 0.1869(5) 0.2654(6) -0.0108(5) 0.0539(16) Uani 1 d .
C2 C 0.2697(6) 0.2760(8) -0.0653(6) 0.0656(19) Uani 1 d .
C3 C 0.2707(6) 0.3924(8) -0.1176(6) 0.070(2) Uani 1 d .
H3 H 0.3265 0.4043 -0.1511 0.084 Uiso 1 calc R
C4 C 0.1941(6) 0.4914(8) -0.1228(5) 0.0669(19) Uani 1 d .
C5 C 0.1109(5) 0.4730(7) -0.0738(5) 0.0527(15) Uani 1 d .
H5 H 0.0569 0.5377 -0.0783 0.063 Uiso 1 calc R
C6 C 0.1055(5) 0.3621(6) -0.0186(5) 0.0460(13) Uani 1 d .
C7 C 0.0135(5) 0.3478(6) 0.0337(4) 0.0524(15) Uani 1 d .
H7A H -0.0083 0.2579 0.0318 0.063 Uiso 1 calc R
H7B H -0.0546 0.3958 -0.0087 0.063 Uiso 1 calc R
C8 C 0.0514(5) 0.3948(6) 0.1522(5) 0.0483(14) Uani 1 d .
C9 C 0.0351(5) 0.5203(7) 0.1741(5) 0.0549(15) Uani 1 d .
H9 H 0.0022 0.5764 0.1161 0.066 Uiso 1 calc R
C10 C 0.0668(6) 0.5671(8) 0.2818(5) 0.0602(17) Uani 1 d .
C11 C 0.1084(6) 0.4789(8) 0.3633(5) 0.0664(19) Uani 1 d .
H11 H 0.1286 0.5086 0.4350 0.080 Uiso 1 calc R
C12 C 0.1233(5) 0.3480(8) 0.3485(5) 0.0594(17) Uani 1 d .
C13 C 0.1003(5) 0.3108(6) 0.2407(5) 0.0505(15) Uani 1 d .
C14 C 0.3510(6) 0.1652(9) -0.0695(6) 0.083(2) Uani 1 d .
C15 C 0.4434(10) 0.1450(17) 0.0348(8) 0.172(7) Uani 1 d .
H15A H 0.4824 0.2250 0.0598 0.258 Uiso 1 calc R
H15B H 0.4978 0.0834 0.0253 0.258 Uiso 1 calc R
H15C H 0.4106 0.1134 0.0880 0.258 Uiso 1 calc R
C16 C 0.4122(12) 0.1925(15) -0.1548(10) 0.158(6) Uani 1 d .
H16A H 0.3575 0.1835 -0.2273 0.237 Uiso 1 calc R
H16B H 0.4745 0.1324 -0.1449 0.237 Uiso 1 calc R
H16C H 0.4425 0.2785 -0.1451 0.237 Uiso 1 calc R
C17 C 0.2812(12) 0.0448(14) -0.1158(15) 0.196(8) Uani 1 d .
H17A H 0.2259 0.0636 -0.1864 0.294 Uiso 1 calc R
H17B H 0.2410 0.0167 -0.0673 0.294 Uiso 1 calc R
H17C H 0.3325 -0.0220 -0.1229 0.294 Uiso 1 calc R
C18 C 0.2039(8) 0.6191(9) -0.1754(8) 0.099(3) Uani 1 d .
H18A H 0.1367 0.6704 -0.1818 0.148 Uiso 1 calc R
H18B H 0.2092 0.6044 -0.2468 0.148 Uiso 1 calc R
H18C H 0.2721 0.6635 -0.1309 0.148 Uiso 1 calc R
C19 C 0.0535(8) 0.7088(8) 0.3023(7) 0.084(2) Uani 1 d .
H19A H 0.0958 0.7287 0.3773 0.126 Uiso 1 calc R
H19B H -0.0271 0.7285 0.2872 0.126 Uiso 1 calc R
H19C H 0.0833 0.7591 0.2553 0.126 Uiso 1 calc R
C20 C 0.1566(6) 0.2539(8) 0.4455(5) 0.073(2) Uani 1 d .
C21 C 0.1691(9) 0.3255(11) 0.5551(6) 0.112(4) Uani 1 d .
H21A H 0.0988 0.3714 0.5480 0.168 Uiso 1 calc R
H21B H 0.2325 0.3850 0.5712 0.168 Uiso 1 calc R
H21C H 0.1835 0.2639 0.6134 0.168 Uiso 1 calc R
C22 C 0.0610(8) 0.1538(11) 0.4270(7) 0.110(3) Uani 1 d .
H22A H 0.0548 0.1050 0.3623 0.165 Uiso 1 calc R
H22B H -0.0113 0.1962 0.4181 0.165 Uiso 1 calc R
H22C H 0.0793 0.0971 0.4889 0.165 Uiso 1 calc R
C23 C 0.2730(7) 0.1897(10) 0.4606(6) 0.094(3) Uani 1 d .
H23A H 0.2975 0.1434 0.5286 0.141 Uiso 1 calc R
H23B H 0.3295 0.2542 0.4614 0.141 Uiso 1 calc R
H23C H 0.2652 0.1311 0.4012 0.141 Uiso 1 calc R
O5 O 0.4598(5) 0.4331(5) 0.4329(4) 0.096(2) Uani 1 d .
N1 N 0.3547(4) 0.4894(5) 0.2597(4) 0.0586(14) Uani 1 d .
HN1 H 0.340(7) 0.393(9) 0.224(6) 0.09(3) Uiso 1 d .
N2 N 0.4188(4) 0.6425(6) 0.3968(4) 0.0597(14) Uani 1 d .
HN2 H 0.463(5) 0.638(8) 0.469(5) 0.08(2) Uiso 1 d .
N3 N 0.3790(6) 0.8577(6) 0.3619(5) 0.084(2) Uani 1 d .
H3A H 0.4151 0.8747 0.4296 0.100 Uiso 1 calc R
H3B H 0.3483 0.9189 0.3170 0.100 Uiso 1 calc R
C24 C 0.4125(6) 0.5150(7) 0.3670(6) 0.0645(19) Uani 1 d .
C25 C 0.3042(6) 0.5841(7) 0.1882(5) 0.0573(17) Uani 1 d .
H25 H 0.2631 0.5618 0.1162 0.069 Uiso 1 calc R
C26 C 0.3107(6) 0.7082(6) 0.2162(5) 0.0563(17) Uani 1 d .
H26 H 0.2770 0.7716 0.1650 0.068 Uiso 1 calc R
C27 C 0.3710(6) 0.7397(6) 0.3273(5) 0.0569(16) Uani 1 d .
O6 O 0.5196(5) 0.1599(7) 0.3830(4) 0.094(2) Uani 1 d .
HO6 H 0.475(6) 0.186(7) 0.352(5) 0.050 Uiso 1 d .
C28 C 0.5930(13) 0.123(4) 0.3395(10) 0.36(2) Uani 1 d .
H28A H 0.6203 0.0390 0.3657 0.533 Uiso 1 calc R
H28B H 0.6570 0.1824 0.3585 0.533 Uiso 1 calc R
H28C H 0.5573 0.1212 0.2614 0.533 Uiso 1 calc R

loop_
_atom_site_aniso_label
_atom_site_aniso_U_11
_atom_site_aniso_U_22
_atom_site_aniso_U_33
_atom_site_aniso_U_23
_atom_site_aniso_U_13
_atom_site_aniso_U_12
P 0.0598(9) 0.0357(8) 0.0542(9) 0.0031(8) -0.0044(7) 0.0003(8)
O1 0.067(2) 0.044(2) 0.049(2) -0.007(2) -0.0021(18) 0.007(2)
O2 0.053(2) 0.056(3) 0.061(3) 0.011(2) 0.0062(19) -0.006(2)
O3 0.095(4) 0.036(2) 0.076(3) 0.005(2) -0.006(3) -0.002(2)
O4 0.051(2) 0.036(2) 0.056(2) -0.0049(18) 0.0004(19) 0.0021(18)
C1 0.053(3) 0.054(4) 0.040(3) -0.003(3) -0.005(3) 0.006(3)
C2 0.052(4) 0.079(5) 0.054(4) -0.010(4) 0.001(3) 0.012(4)
C3 0.056(4) 0.092(6) 0.061(4) 0.020(4) 0.016(3) 0.005(4)
C4 0.059(4) 0.077(5) 0.057(4) 0.017(4) 0.008(3) 0.006(4)
C5 0.048(3) 0.061(4) 0.042(3) 0.002(3) 0.004(2) 0.004(3)
C6 0.043(3) 0.048(3) 0.042(3) 0.000(3) 0.007(2) 0.003(3)
C7 0.049(3) 0.050(3) 0.047(3) -0.003(3) -0.001(3) 0.000(3)
C8 0.046(3) 0.051(4) 0.048(3) 0.004(3) 0.016(3) -0.002(3)
C9 0.055(3) 0.057(4) 0.052(3) 0.006(3) 0.018(3) 0.011(3)
C10 0.057(4) 0.074(5) 0.048(4) -0.002(3) 0.016(3) 0.011(4)
C11 0.070(4) 0.089(6) 0.039(3) -0.004(4) 0.015(3) 0.002(4)
C12 0.048(3) 0.081(5) 0.048(3) 0.018(3) 0.014(3) -0.003(3)
C13 0.048(3) 0.051(4) 0.045(3) 0.003(3) 0.005(3) -0.006(3)
C14 0.066(4) 0.098(7) 0.076(5) -0.008(5) 0.012(3) 0.032(5)
C15 0.122(8) 0.261(18) 0.102(7) -0.027(10) -0.005(6) 0.125(11)
C16 0.176(11) 0.184(14) 0.142(10) 0.032(10) 0.091(9) 0.085(11)
C17 0.141(11) 0.137(13) 0.30(2) -0.113(14) 0.058(12) 0.036(10)
C18 0.089(5) 0.100(7) 0.107(6) 0.044(6) 0.032(5) 0.005(5)
C19 0.103(6) 0.073(5) 0.081(5) -0.012(4) 0.037(5) 0.018(5)
C20 0.071(4) 0.090(5) 0.052(4) 0.023(4) 0.011(3) -0.008(4)
C21 0.143(8) 0.147(10) 0.046(4) 0.024(5) 0.032(5) 0.012(7)
C22 0.111(6) 0.123(8) 0.086(5) 0.046(6) 0.018(5) -0.035(7)
C23 0.086(5) 0.133(9) 0.061(4) 0.038(5) 0.020(4) 0.019(5)
O5 0.121(5) 0.051(3) 0.076(3) 0.012(3) -0.020(3) 0.011(3)
N1 0.059(3) 0.048(3) 0.053(3) -0.003(3) -0.003(2) -0.001(3)
N2 0.068(3) 0.044(3) 0.044(3) 0.005(3) -0.013(2) -0.005(3)
N3 0.110(5) 0.042(3) 0.060(3) -0.007(3) -0.023(3) 0.005(3)
C24 0.064(4) 0.049(4) 0.063(4) 0.005(3) -0.004(3) 0.003(3)
C25 0.058(4) 0.056(4) 0.045(3) -0.001(3) -0.001(3) 0.004(3)
C26 0.060(4) 0.045(4) 0.045(4) 0.002(3) -0.009(3) -0.005(3)
C27 0.062(4) 0.043(4) 0.049(3) -0.002(3) -0.003(3) 0.002(3)
O6 0.093(4) 0.106(5) 0.055(3) -0.002(3) -0.012(3) 0.042(4)
C28 0.155(11) 0.83(7) 0.110(9) 0.13(2) 0.074(9) 0.23(3)

loop_
_atom_type_symbol
_atom_type_description
_atom_type_scat_dispersion_real
_atom_type_scat_dispersion_imag
_atom_type_scat_source
C C 0.0033 0.0016 'International Tables Vol C Tables 4.2.6.8 and 6.1.1.4'
H H 0.0000 0.0000 'International Tables Vol C Tables 4.2.6.8 and 6.1.1.4'
O O 0.0106 0.0060 'International Tables Vol C Tables 4.2.6.8 and 6.1.1.4'
P P 0.1023 0.0942 'International Tables Vol C Tables 4.2.6.8 and 6.1.1.4'
N N 0.0061 0.0033 'International Tables Vol C Tables 4.2.6.8 and 6.1.1.4'

loop_
_geom_angle_atom_site_label_1
_geom_angle_atom_site_label_2
_geom_angle_atom_site_label_3
_geom_angle
O3 P O4 121.0(3)
O3 P O2 106.0(3)
O4 P O2 109.1(2)
O3 P O1 105.4(3)
O4 P O1 109.0(3)
O2 P O1 105.3(2)
C1 O1 P 123.5(4)
C13 O2 P 122.2(4)
O1 C1 C6 117.9(6)
O1 C1 C2 120.8(6)
C6 C1 C2 121.2(6)
C3 C2 C1 115.7(6)
C3 C2 C14 121.9(7)
C1 C2 C14 122.5(7)
C4 C3 C2 124.1(7)
C3 C4 C5 117.8(7)
C3 C4 C18 121.6(7)
C5 C4 C18 120.5(7)
C6 C5 C4 121.7(6)
C5 C6 C1 119.3(6)
C5 C6 C7 119.4(6)
C1 C6 C7 121.3(6)
C6 C7 C8 113.4(5)
C9 C8 C13 118.4(6)
C9 C8 C7 119.8(5)
C13 C8 C7 121.7(6)
C8 C9 C10 121.8(6)
C11 C10 C9 116.4(7)
C11 C10 C19 123.6(7)
C9 C10 C19 120.0(7)
C10 C11 C12 125.6(6)
C13 C12 C11 114.8(6)
C13 C12 C20 123.7(7)
C11 C12 C20 121.4(7)
C12 C13 O2 120.6(6)
C12 C13 C8 122.5(6)
O2 C13 C8 116.8(5)
C15 C14 C17 114.0(13)
C15 C14 C2 112.8(7)
C17 C14 C2 110.3(6)
C15 C14 C16 106.1(9)
C17 C14 C16 102.1(10)
C2 C14 C16 111.0(8)
C23 C20 C22 110.9(8)
C23 C20 C12 111.6(6)
C22 C20 C12 108.9(6)
C23 C20 C21 106.5(6)
C22 C20 C21 107.9(7)
C12 C20 C21 111.0(8)
C25 N1 C24 121.4(6)
C27 N2 C24 124.2(5)
O5 C24 N1 123.2(7)
O5 C24 N2 120.8(6)
N1 C24 N2 115.9(6)
C26 C25 N1 123.0(6)
C25 C26 C27 117.5(6)
N3 C27 N2 120.7(6)
N3 C27 C26 121.4(6)
N2 C27 C26 117.9(6)

loop_
_geom_bond_atom_site_label_1
_geom_bond_atom_site_label_2
_geom_bond_distance
P O3 1.458(5)
P O4 1.482(4)
P O2 1.607(5)
P O1 1.608(4)
O1 C1 1.387(8)
O2 C13 1.398(8)
C1 C6 1.394(8)
C1 C2 1.416(10)
C2 C3 1.388(11)
C2 C14 1.533(10)
C3 C4 1.377(10)
C4 C5 1.378(9)
C4 C18 1.515(11)
C5 C6 1.369(9)
C6 C7 1.500(8)
C7 C8 1.527(8)
C8 C9 1.363(9)
C8 C13 1.408(8)
C9 C10 1.405(9)
C10 C11 1.363(10)
C10 C19 1.515(10)
C11 C12 1.394(11)
C12 C13 1.384(9)
C12 C20 1.536(9)
C14 C15 1.461(11)
C14 C17 1.522(16)
C14 C16 1.550(14)
C20 C23 1.523(11)
C20 C22 1.523(11)
C20 C21 1.565(12)
O5 C24 1.209(8)
N1 C25 1.353(8)
N1 C24 1.360(8)
N2 C27 1.350(8)
N2 C24 1.376(9)
N3 C27 1.299(9)
C25 C26 1.335(9)
C26 C27 1.420(8)
O6 C28 1.263(15)

loop_
_geom_hbond_atom_site_label_D
_geom_hbond_atom_site_label_H
_geom_hbond_atom_site_label_A
_geom_hbond_distance_DH
_geom_hbond_distance_HA
_geom_hbond_distance_DA
_geom_hbond_angle_DHA
_geom_hbond_site_symmetry_A
N1 HN1 O4 1.09(9) 1.64(9) 2.683(7) 157(7) .
N2 HN2 O6 0.92(6) 1.87(7) 2.703(7) 151(6) 2_656
N3 H3B O3 0.86 1.86 2.684(8) 159.8 1_565
N3 H3A O5 0.86 2.02 2.845(8) 160.9 2_656
O6 HO6 O4 0.62(7) 2.14(7) 2.742(6) 167(9) .
O6 HO6 O5 0.62(7) 2.81(7) 3.054(9) 108(7) .

loop_
_cod_related_entry_id
_cod_related_entry_database
_cod_related_entry_code
1 ChemSpider 30660558
